data_7133906
loop_
_publ_author_name
'Deng, Xin'
'Zhou, Lin'
'Yan, Xin'
'Wang, Yan-Juan'
'Yang, Wen-Li'
'Lv, Hui-Peng'
'Tang, Yuan-Yuan'

_publ_section_title
;
 Hydrogen-bond engineering induced ferroelastic phase transition in
 copper-based organic-inorganic hybrid thermochromic materials.
;
_journal_issue 99
_journal_name_full 'Chemical communications (Cambridge, England)'
_journal_page_first 14766
_journal_page_last 14769
_journal_paper_doi 10.1039/d4cc04373a
_journal_volume 60
_journal_year 2024
_chemical_formula_moiety 'Cl4 Cu, 2(C6 H9 N2)'
_chemical_formula_sum 'C12 H18 Cl4 Cu N4'
_chemical_formula_weight 423.659
_space_group_crystal_system monoclinic
_space_group_IT_number 15
_space_group_name_Hall '-C 2yc'
_space_group_name_H-M_alt 'C 1 2/c 1'
_symmetry_Int_Tables_number 15
_atom_sites_solution_primary iterative
_audit_block_doi 10.5517/ccdc.csd.cc2l4d7d
_audit_creation_date 2024-09-28
_audit_creation_method
;
Olex2 1.5
(compiled 2023.03.06 svn.rbb2c1857 for OlexSys, GUI svn.r6748)
;
_audit_update_record
;
2024-10-19 deposited with the CCDC.	2024-10-29 downloaded from the CCDC.
;
_cell_angle_alpha 90
_cell_angle_beta 112.637(10)
_cell_angle_gamma 90
_cell_formula_units_Z 4
_cell_length_a 11.3440(9)
_cell_length_b 12.2584(7)
_cell_length_c 14.3901(13)
_cell_measurement_reflns_used 2974
_cell_measurement_temperature 410.00(10)
_cell_measurement_theta_max 71.6090
_cell_measurement_theta_min 3.3280
_cell_volume 1846.9(3)
_computing_cell_refinement 'CrysAlisPro 1.171.43.129a (Rigaku OD, 2024)'
_computing_data_collection 'CrysAlisPro system (CCD 43.129a 64-bit (release 29-06-2024))'
_computing_data_reduction 'CrysAlisPro 1.171.43.129a (Rigaku OD, 2024)'
_computing_molecular_graphics 'Olex2 1.5 (Dolomanov et al., 2009)'
_computing_publication_material 'Olex2 1.5 (Dolomanov et al., 2009)'
_computing_structure_refinement 'olex2.refine 1.5 (Bourhis et al., 2015)'
_computing_structure_solution 'olex2.solve 1.5 (Bourhis et al., 2015)'
_diffrn_ambient_environment air
_diffrn_ambient_temperature 410.00(10)
_diffrn_detector 'Hybrid Pixel Array Detector'
_diffrn_detector_area_resol_mean 10.0000
_diffrn_detector_type 'HyPix-Arc 150'
_diffrn_measured_fraction_theta_full 0.9600
_diffrn_measured_fraction_theta_max 0.9600
_diffrn_measurement_details
;
List of Runs (angles in degrees, time in seconds):

  # Type    Start    End  Width  t~exp~   \w     \q     \k     \f   Frames
#--------------------------------------------------------------------------
  1  \w     25.00  67.00   0.50    0.23    --   60.54-125.00-120.00   84
  2  \w     37.00  79.00   0.50    0.23    --   75.18 -94.00-120.00   84
  3  \w     39.00  69.00   0.50    0.23    --   60.54 -94.00 -90.00   60
  4  \w     36.00  93.00   0.50    0.23    --   75.18-125.00 -30.00  114
  5  \w     38.00  64.00   0.50    0.23    --   60.54 -94.00  90.00   52
  6  \w     43.00  82.00   0.50    0.23    --   75.18 -94.00 120.00   78
  7  \w     13.00  38.00   0.50    0.23    --   60.54 -30.00 120.00   50
  8  \w     11.00  38.00   0.50    0.23    --   60.54 -30.00  90.00   54
  9  \w     12.00  37.00   0.50    0.23    --   60.54 -30.00  30.00   50
 10  \w     12.00  38.00   0.50    0.23    --   60.54 -30.00-150.00   52
 11  \w     12.00  38.00   0.50    0.23    --   60.54 -30.00-180.00   52
 12  \w     40.00 114.00   0.50    0.23    --   75.12   0.00-180.00  148
 13  \w     75.00 101.00   0.50    0.23    --   60.54  30.00 -30.00   52
 14  \w     87.00 119.00   0.50    0.23    --   75.18  30.00  90.00   64
 15  \w     66.00 107.00   0.50    0.23    --   60.54  30.00  60.00   82
 16  \w    -90.00 -52.00   0.50    0.23    --  -60.72   0.00  30.00   76
 17  \w    -48.00 -22.00   0.50    0.23    --  -60.72   0.00  30.00   52
 18  \w    -67.00 -32.00   0.50    0.23    --  -75.50 125.00 -90.00   70
 19  \w    -77.00 -37.00   0.50    0.23    --  -75.50 125.00 150.00   80
 20  \w   -110.00 -35.00   0.50    0.23    --  -74.13   0.00 -60.00  150
 21  \w   -114.00 -76.00   0.50    0.23    --  -75.50 -30.00-150.00   76
 22  \w   -119.00 -94.00   0.50    0.23    --  -75.50-125.00-150.00   50
 23  \w   -114.00 -86.00   0.50    0.23    --  -74.13-125.00 -90.00   56
 24  \w   -117.00 -82.00   0.50    0.23    --  -75.50 -30.00  60.00   70
 25  \w   -123.00 -97.00   0.50    0.23    --  -74.13 -30.00 150.00   52
;
_diffrn_measurement_device 'four-circle diffractometer'
_diffrn_measurement_device_type 'XtaLAB Synergy R, DW system, HyPix-Arc 150'
_diffrn_measurement_method '\w scans'
_diffrn_orient_matrix_type 'CrysAlisPro convention (1999,Acta A55,543-557)'
_diffrn_orient_matrix_UB_11 -0.0628395000
_diffrn_orient_matrix_UB_12 0.0319937000
_diffrn_orient_matrix_UB_13 -0.1118936000
_diffrn_orient_matrix_UB_21 -0.1119949000
_diffrn_orient_matrix_UB_22 -0.0777584000
_diffrn_orient_matrix_UB_23 -0.0133106000
_diffrn_orient_matrix_UB_31 -0.0718020000
_diffrn_orient_matrix_UB_32 0.0934779000
_diffrn_orient_matrix_UB_33 0.0272404000
_diffrn_radiation_monochromator mirror
_diffrn_radiation_probe x-ray
_diffrn_radiation_type 'Cu K\a'
_diffrn_radiation_wavelength 1.54184
_diffrn_reflns_av_R_equivalents 0.0608
_diffrn_reflns_av_unetI/netI 0.0393
_diffrn_reflns_Laue_measured_fraction_full 0.9600
_diffrn_reflns_Laue_measured_fraction_max 0.9600
_diffrn_reflns_limit_h_max 12
_diffrn_reflns_limit_h_min -13
_diffrn_reflns_limit_k_max 15
_diffrn_reflns_limit_k_min -13
_diffrn_reflns_limit_l_max 16
_diffrn_reflns_limit_l_min -17
_diffrn_reflns_number 4407
_diffrn_reflns_point_group_measured_fraction_full 0.9600
_diffrn_reflns_point_group_measured_fraction_max 0.9600
_diffrn_reflns_theta_full 66.5940
_diffrn_reflns_theta_max 66.59
_diffrn_reflns_theta_min 5.56
_diffrn_source 'Rotating-anode X-ray tube'
_diffrn_source_type 'Rigaku (Cu) X-ray Source'
_exptl_absorpt_coefficient_mu 6.977
_exptl_absorpt_correction_T_max 1.00000
_exptl_absorpt_correction_T_min 0.38122
_exptl_absorpt_correction_type multi-scan
_exptl_absorpt_process_details
;
CrysAlisPro 1.171.43.129a (Rigaku Oxford Diffraction, 2024)
Empirical absorption correction using spherical harmonics,
implemented in SCALE3 ABSPACK scaling algorithm.
;
_exptl_crystal_colour 'metallic greenish green'
_exptl_crystal_colour_lustre metallic
_exptl_crystal_colour_modifier greenish
_exptl_crystal_colour_primary green
_exptl_crystal_density_diffrn 1.524
_exptl_crystal_description block
_exptl_crystal_F_000 859.715
_exptl_crystal_size_max 0.35
_exptl_crystal_size_mid 0.06
_exptl_crystal_size_min 0.06
_refine_diff_density_max 0.4793
_refine_diff_density_min -0.8202
_refine_diff_density_rms 0.1298
_refine_ls_d_res_high 0.8400
_refine_ls_d_res_low 7.9614
_refine_ls_goodness_of_fit_ref 1.0162
_refine_ls_hydrogen_treatment constr
_refine_ls_matrix_type full
_refine_ls_number_constraints 15
_refine_ls_number_parameters 97
_refine_ls_number_reflns 1562
_refine_ls_number_restraints 0
_refine_ls_restrained_S_all 1.0162
_refine_ls_R_factor_all 0.0838
_refine_ls_R_factor_gt 0.0690
_refine_ls_shift/su_max -0.0004
_refine_ls_shift/su_mean 0.0001
_refine_ls_structure_factor_coef Fsqd
_refine_ls_weighting_details 'w=1/[\s^2^(Fo^2^)+(0.2P)^2^] where P=(Fo^2^+2Fc^2^)/3'
_refine_ls_weighting_scheme calc
_refine_ls_wR_factor_gt 0.2029
_refine_ls_wR_factor_ref 0.2557
_reflns_Friedel_coverage 0.0
_reflns_limit_h_max 12
_reflns_limit_h_min -13
_reflns_limit_k_max 14
_reflns_limit_k_min 0
_reflns_limit_l_max 16
_reflns_limit_l_min 0
_reflns_number_gt 1159
_reflns_number_total 1562
_reflns_threshold_expression I>=2u(I)
_cod_data_source_file d4cc04373a2.cif
_cod_data_source_block LYL_0916_1_410K
_cod_depositor_comments 'Adding full bibliography for 7133906--7133908.cif.'
_cod_database_code 7133906
_chemical_oxdiff_formula 'C H N Cu Cl '
_olex2_refinement_description
;
1. Fixed Uiso
 At 1.2 times of:
  All C(H) groups, All N(H) groups, All N(H,H) groups
 At 1.5 times of:
  All C(H,H,H) groups
2.a Aromatic/amide H refined with riding coordinates:
 N1(H1), C5(H5), C1(H1a), C2(H2)
2.b X=CH2 refined with riding coordinates:
 N2(H2a,H2b)
2.c Idealised Me refined as rotating group:
 C4(H4a,H4b,H4c)
;
_olex2_submission_special_instructions 'No special instructions were received'
_oxdiff_exptl_absorpt_empirical_details
;
Empirical correction (ABSPACK) includes:
- Absorption correction using spherical harmonics
- Frame scaling
;
_oxdiff_exptl_absorpt_empirical_full_max 9.304
_oxdiff_exptl_absorpt_empirical_full_min 0.264

loop_
_space_group_symop_id
_space_group_symop_operation_xyz
1 x,y,z
2 -x,y,-z+1/2
3 -x,-y,-z
4 x,-y,z-1/2
5 x+1/2,y+1/2,z
6 -x+1/2,y+1/2,-z+1/2
7 -x+1/2,-y+1/2,-z
8 x+1/2,-y+1/2,z-1/2

loop_
_atom_site_label
_atom_site_type_symbol
_atom_site_fract_x
_atom_site_fract_y
_atom_site_fract_z
_atom_site_U_iso_or_equiv
_atom_site_adp_type
_atom_site_occupancy
_atom_site_site_symmetry_order
_atom_site_refinement_flags_posn
_atom_site_refinement_flags_adp
_atom_site_refinement_flags_occupancy
Cu1 Cu 1.0 0.75301(6) 0.25 0.0794(5) Uani 1.000000 2 S T P
Cl1 Cl 0.94250(17) 0.87688(10) 0.33975(13) 0.1087(7) Uani 1.000000 1 . . .
Cl2 Cl 0.85297(15) 0.62886(11) 0.24651(17) 0.1186(8) Uani 1.000000 1 . . .
N1 N 0.6831(4) 0.7624(3) 0.3600(4) 0.0871(12) Uani 1.000000 1 . . .
H1 H 0.7477(4) 0.7511(3) 0.3441(4) 0.1045(15) Uiso 1.000000 1 R . .
C6 C 0.6167(4) 0.6763(4) 0.3715(3) 0.0770(11) Uani 1.000000 1 . . .
N2 N 0.6520(4) 0.5773(4) 0.3548(4) 0.1065(14) Uani 1.000000 1 . . .
H2a H 0.7159(4) 0.5697(4) 0.3371(4) 0.1278(17) Uiso 1.000000 1 R . .
H2b H 0.6111(4) 0.5209(4) 0.3617(4) 0.1278(17) Uiso 1.000000 1 R . .
C5 C 0.5157(5) 0.6969(4) 0.4001(4) 0.0841(12) Uani 1.000000 1 . . .
H5 H 0.4692(5) 0.6384(4) 0.4096(4) 0.1009(15) Uiso 1.000000 1 R . .
C3 C 0.4823(5) 0.7990(5) 0.4146(4) 0.0916(14) Uani 1.000000 1 . . .
C1 C 0.6519(6) 0.8650(5) 0.3726(5) 0.1023(16) Uani 1.000000 1 . . .
H1a H 0.6994(6) 0.9224(5) 0.3627(5) 0.123(2) Uiso 1.000000 1 R . .
C2 C 0.5541(6) 0.8861(5) 0.3988(5) 0.1062(17) Uani 1.000000 1 . . .
H2 H 0.5329(6) 0.9579(5) 0.4068(5) 0.127(2) Uiso 1.000000 1 R . .
C4 C 0.3715(7) 0.8216(7) 0.4449(6) 0.133(3) Uani 1.000000 1 . . .
H4a H 0.331(4) 0.7541(8) 0.449(5) 0.200(4) Uiso 1.000000 1 GR . .
H4b H 0.4018(10) 0.857(5) 0.509(2) 0.200(4) Uiso 1.000000 1 GR . .
H4c H 0.311(3) 0.868(4) 0.396(2) 0.200(4) Uiso 1.000000 1 GR . .

loop_
_atom_site_aniso_label
_atom_site_aniso_U_11
_atom_site_aniso_U_22
_atom_site_aniso_U_33
_atom_site_aniso_U_12
_atom_site_aniso_U_13
_atom_site_aniso_U_23
Cu1 0.0856(7) 0.0632(8) 0.1067(9) -0.000000 0.0563(6) 0.000000
Cl1 0.1548(15) 0.0748(9) 0.1400(14) -0.0135(7) 0.1049(12) -0.0153(7)
Cl2 0.1074(10) 0.0760(10) 0.207(2) -0.0142(6) 0.0985(12) -0.0162(9)
N1 0.084(2) 0.091(3) 0.098(3) -0.0091(18) 0.047(2) -0.001(2)
C6 0.081(2) 0.073(3) 0.075(3) -0.002(2) 0.0290(19) 0.0022(19)
N2 0.109(3) 0.081(3) 0.149(4) 0.002(2) 0.071(3) -0.004(3)
C5 0.080(2) 0.088(3) 0.091(3) -0.006(2) 0.041(2) -0.004(2)
C3 0.087(3) 0.099(4) 0.085(3) 0.009(2) 0.029(2) -0.008(3)
C1 0.117(4) 0.079(4) 0.117(4) -0.011(3) 0.053(3) 0.006(3)
C2 0.125(5) 0.079(4) 0.113(4) 0.012(3) 0.044(3) -0.006(3)
C4 0.109(4) 0.153(6) 0.152(6) 0.014(4) 0.068(4) -0.029(5)

loop_
_atom_type_symbol
_atom_type_scat_dispersion_real
_atom_type_scat_dispersion_imag
_atom_type_scat_Cromer_Mann_a1
_atom_type_scat_Cromer_Mann_a2
_atom_type_scat_Cromer_Mann_a3
_atom_type_scat_Cromer_Mann_a4
_atom_type_scat_Cromer_Mann_b1
_atom_type_scat_Cromer_Mann_b2
_atom_type_scat_Cromer_Mann_b3
_atom_type_scat_Cromer_Mann_b4
_atom_type_scat_Cromer_Mann_c
_atom_type_scat_source
_atom_type_scat_dispersion_source
C 0.01920 0.00962 2.31000 1.02000 1.58860 0.86500 20.84390 10.20750 0.56870 51.65120 0.21560 'International Tables Volume C Table 6.1.1.4 (pp. 500-502)' 'Henke, Gullikson and Davis, At. Data and Nucl. Data Tables, 1993, 54, 2'
Cl 0.36843 0.69943 11.46040 7.19640 6.25560 1.64550 0.01040 1.16620 18.51940 47.77840 -9.55740 'International Tables Volume C Table 6.1.1.4 (pp. 500-502)' 'Henke, Gullikson and Davis, At. Data and Nucl. Data Tables, 1993, 54, 2'
Cu -1.96878 0.60861 13.33800 7.16760 5.61580 1.67350 3.58280 0.24700 11.39660 64.81260 1.19100 'International Tables Volume C Table 6.1.1.4 (pp. 500-502)' 'Henke, Gullikson and Davis, At. Data and Nucl. Data Tables, 1993, 54, 2'
H 0.00000 0.00000 0.49300 0.32291 0.14019 0.04081 10.51090 26.12570 3.14236 57.79970 0.00304 'International Tables Volume C Table 6.1.1.4 (pp. 500-502)' 'Henke, Gullikson and Davis, At. Data and Nucl. Data Tables, 1993, 54, 2'
N 0.03256 0.01839 12.21260 3.13220 2.01250 1.16630 0.00570 9.89330 28.99750 0.58260 -11.52900 'International Tables Volume C Table 6.1.1.4 (pp. 500-502)' 'Henke, Gullikson and Davis, At. Data and Nucl. Data Tables, 1993, 54, 2'

loop_
_geom_angle_atom_site_label_1
_geom_angle_atom_site_label_2
_geom_angle_atom_site_label_3
_geom_angle
_geom_angle_site_symmetry_1
_geom_angle_site_symmetry_3
_geom_angle_publ_flag
Cl1 Cu1 Cl1 94.96(7) 2_755 . ?
Cl2 Cu1 Cl1 95.36(5) 2_755 2_755 ?
Cl2 Cu1 Cl1 145.41(8) 2_755 . ?
Cl2 Cu1 Cl1 145.41(8) . 2_755 ?
Cl2 Cu1 Cl1 95.36(5) . . ?
Cl2 Cu1 Cl2 94.60(7) 2_755 . ?
C6 N1 H1 118.9(3) . . ?
C1 N1 H1 118.9(3) . . ?
C1 N1 C6 122.2(5) . . ?
N2 C6 N1 118.2(5) . . ?
C5 C6 N1 117.5(5) . . ?
C5 C6 N2 124.3(5) . . ?
H2a N2 C6 120.0 . . ?
H2b N2 C6 120.0 . . ?
H2b N2 H2a 120.0 . . ?
H5 C5 C6 119.0(3) . . ?
C3 C5 C6 122.0(5) . . ?
C3 C5 H5 119.0(3) . . ?
C2 C3 C5 117.7(5) . . ?
C4 C3 C5 122.1(6) . . ?
C4 C3 C2 120.2(6) . . ?
H1a C1 N1 119.5(3) . . ?
C2 C1 N1 121.0(5) . . ?
C2 C1 H1a 119.5(4) . . ?
C1 C2 C3 119.6(5) . . ?
H2 C2 C3 120.2(3) . . ?
H2 C2 C1 120.2(4) . . ?
H4a C4 C3 109.5 . . ?
H4b C4 C3 109.5 . . ?
H4b C4 H4a 109.5 . . ?
H4c C4 C3 109.5 . . ?
H4c C4 H4a 109.5 . . ?
H4c C4 H4b 109.5 . . ?

loop_
_geom_bond_atom_site_label_1
_geom_bond_atom_site_label_2
_geom_bond_distance
_geom_bond_site_symmetry_2
_geom_bond_publ_flag
Cu1 Cl1 2.2467(12) . ?
Cu1 Cl1 2.2467(12) 2_755 ?
Cu1 Cl2 2.2441(13) . ?
Cu1 Cl2 2.2441(13) 2_755 ?
N1 H1 0.8600 . ?
N1 C6 1.343(6) . ?
N1 C1 1.338(7) . ?
C6 N2 1.328(6) . ?
C6 C5 1.382(7) . ?
N2 H2a 0.8600 . ?
N2 H2b 0.8600 . ?
C5 H5 0.9300 . ?
C5 C3 1.347(8) . ?
C3 C2 1.413(8) . ?
C3 C4 1.507(8) . ?
C1 H1a 0.9300 . ?
C1 C2 1.329(8) . ?
C2 H2 0.9300 . ?
C4 H4a 0.9600 . ?
C4 H4b 0.9600 . ?
C4 H4c 0.9600 . ?

loop_
_geom_hbond_atom_site_label_D
_geom_hbond_atom_site_label_H
_geom_hbond_atom_site_label_A
_geom_hbond_distance_DH
_geom_hbond_distance_HA
_geom_hbond_distance_DA
_geom_hbond_angle_DHA
_geom_hbond_site_symmetry_A
N1 H1 Cl1 0.8600 2.714(4) 3.373(4) 134.51(9) .
N1 H1 Cl2 0.8600 2.633(5) 3.389(5) 147.33(10) .
N2 H2a Cl1 0.8600 3.431(6) 3.566(5) 91.97(8) 6_645
N2 H2a Cl2 0.8600 2.491(5) 3.280(5) 152.83(11) .
N2 H2b Cl1 0.8600 3.245(6) 3.566(5) 105.01(9) 6_645
N2 H2b Cl1 0.8600 2.532(5) 3.367(5) 164.21(13) 5_445
C1 H1a Cl1 0.9300 2.954(6) 3.509(6) 119.67(11) .

loop_
_geom_torsion_atom_site_label_1
_geom_torsion_atom_site_label_2
_geom_torsion_atom_site_label_3
_geom_torsion_atom_site_label_4
_geom_torsion
_geom_torsion_site_symmetry_1
_geom_torsion_site_symmetry_2
_geom_torsion_site_symmetry_3
_geom_torsion_site_symmetry_4
_geom_torsion_publ_flag
N1 C6 C5 C3 1.1(6) . . . . ?
N1 C1 C2 C3 0.5(8) . . . . ?
C6 C5 C3 C2 0.4(6) . . . . ?
C6 C5 C3 C4 179.5(6) . . . . ?
C5 C3 C2 C1 -1.2(6) . . . . ?
